data_7236175
loop_
_publ_author_name
'Xu, Yu-Ci'
'Chen, Yu'
'Qiu, Hai-Jiang'
'Zeng, Xiao-Shan'
'Xu, Hui-Ling'
'Li, Jie'
'Zeng, Yong-Fei'
'Xiao, Dong-Rong'

_publ_section_title
;
 Metal nuclearity affects network connectivity: a series of highly
 connected metal--organic frameworks based on polynuclear metal clusters
 as secondary building units
;
_journal_issue 42
_journal_name_full CrystEngComm
_journal_page_first 8182
_journal_paper_doi 10.1039/C6CE01287F
_journal_volume 18
_journal_year 2016
_chemical_formula_moiety 'C32 H12 Mn3 N4 O18, C10 H10 N2, 2(H2 O)'
_chemical_formula_sum 'C42 H26 Mn3 N6 O20'
_chemical_formula_weight 1099.51
_space_group_crystal_system triclinic
_space_group_IT_number 2
_space_group_name_Hall '-P 1'
_space_group_name_H-M_alt 'P -1'
_atom_sites_solution_hydrogens mixed
_atom_sites_solution_primary direct
_audit_creation_date 2016-07-06
_audit_creation_method
;
Olex2 1.2
(compiled 2016.02.19 svn.r3266 for OlexSys, GUI svn.r5155)
;
_audit_update_record
;
2016-08-25 deposited with the CCDC.
2016-08-26 downloaded from the CCDC.
;
_cell_angle_alpha 112.088(2)
_cell_angle_beta 101.488(2)
_cell_angle_gamma 94.1132(18)
_cell_formula_units_Z 1
_cell_length_a 9.7826(2)
_cell_length_b 10.3101(2)
_cell_length_c 12.1333(3)
_cell_measurement_reflns_used 11878
_cell_measurement_temperature 289.03(10)
_cell_measurement_theta_max 71.3850
_cell_measurement_theta_min 4.6550
_cell_volume 1096.65(5)
_computing_cell_refinement
;
CrysAlisPro, Agilent Technologies,
Version 1.171.37.34 (release 22-05-2014 CrysAlis171 .NET)
(compiled May 22 2014,16:03:01)
;
_computing_data_collection
;
CrysAlisPro, Agilent Technologies,
Version 1.171.37.34 (release 22-05-2014 CrysAlis171 .NET)
(compiled May 22 2014,16:03:01)
;
_computing_data_reduction
;
CrysAlisPro, Agilent Technologies,
Version 1.171.37.34 (release 22-05-2014 CrysAlis171 .NET)
(compiled May 22 2014,16:03:01)
;
_computing_molecular_graphics 'Olex2 (Dolomanov et al., 2009)'
_computing_publication_material 'Olex2 (Dolomanov et al., 2009)'
_computing_structure_refinement 'XH (Sheldrick, 2008)'
_computing_structure_solution 'SIR2004 (Burla et al., 2007)'
_diffrn_ambient_environment air
_diffrn_ambient_temperature 289.03(10)
_diffrn_detector 'CCD plate'
_diffrn_detector_area_resol_mean 8.0243
_diffrn_detector_type EosS2
_diffrn_measured_fraction_theta_full 0.999
_diffrn_measured_fraction_theta_max 0.989
_diffrn_measurement_details
;
#__ type_ start__ end____ width___ exp.time_
  1 omega   10.00  104.00   1.0000    1.2900
omega____ theta____ kappa____ phi______ frames
    -       36.7203   77.0000 -180.0000 94

#__ type_ start__ end____ width___ exp.time_
  2 omega    7.00  108.00   1.0000    1.2900
omega____ theta____ kappa____ phi______ frames
    -       36.7203   19.0000  150.0000 101

#__ type_ start__ end____ width___ exp.time_
  3 omega   20.00  104.00   1.0000    1.2900
omega____ theta____ kappa____ phi______ frames
    -       36.7203   57.0000  150.0000 84

#__ type_ start__ end____ width___ exp.time_
  4 omega    1.00   76.00   1.0000    1.2900
omega____ theta____ kappa____ phi______ frames
    -       36.7203  -99.0000   60.0000 75

#__ type_ start__ end____ width___ exp.time_
  5 omega   55.00  109.00   1.0000    1.2900
omega____ theta____ kappa____ phi______ frames
    -       36.7203 -178.0000   30.0000 54

#__ type_ start__ end____ width___ exp.time_
  6 omega  -31.00   53.00   1.0000    1.2900
omega____ theta____ kappa____ phi______ frames
    -       36.7203  -57.0000  120.0000 84

#__ type_ start__ end____ width___ exp.time_
  7 omega   20.00  104.00   1.0000    1.2900
omega____ theta____ kappa____ phi______ frames
    -       36.7203   57.0000   30.0000 84

#__ type_ start__ end____ width___ exp.time_
  8 omega  -31.00   63.00   1.0000    1.2900
omega____ theta____ kappa____ phi______ frames
    -       36.7203  -77.0000 -180.0000 94

#__ type_ start__ end____ width___ exp.time_
  9 omega  -32.00   56.00   1.0000    1.2900
omega____ theta____ kappa____ phi______ frames
    -       36.7203  -38.0000 -120.0000 88

#__ type_ start__ end____ width___ exp.time_
 10 omega    1.00   76.00   1.0000    1.2900
omega____ theta____ kappa____ phi______ frames
    -       36.7203  -99.0000 -180.0000 75

#__ type_ start__ end____ width___ exp.time_
 11 omega   38.00  116.00   1.0000    6.1600
omega____ theta____ kappa____ phi______ frames
    -      108.0000 -112.0000    0.0000 78

#__ type_ start__ end____ width___ exp.time_
 12 omega   39.00  110.00   1.0000    6.1600
omega____ theta____ kappa____ phi______ frames
    -      108.0000  -95.0000 -180.0000 71

#__ type_ start__ end____ width___ exp.time_
 13 omega   39.00  110.00   1.0000    6.1600
omega____ theta____ kappa____ phi______ frames
    -      108.0000  -95.0000 -150.0000 71

#__ type_ start__ end____ width___ exp.time_
 14 omega   87.00  178.00   1.0000    6.1600
omega____ theta____ kappa____ phi______ frames
    -      108.0000   30.0000   90.0000 91

#__ type_ start__ end____ width___ exp.time_
 15 omega   38.00  116.00   1.0000    6.1600
omega____ theta____ kappa____ phi______ frames
    -      108.0000 -112.0000  120.0000 78

#__ type_ start__ end____ width___ exp.time_
 16 omega  101.00  178.00   1.0000    6.1600
omega____ theta____ kappa____ phi______ frames
    -      108.0000  112.0000  -60.0000 77

#__ type_ start__ end____ width___ exp.time_
 17 omega   91.00  176.00   1.0000    6.1600
omega____ theta____ kappa____ phi______ frames
    -      108.0000   45.0000    0.0000 85

#__ type_ start__ end____ width___ exp.time_
 18 omega   40.00  135.00   1.0000    6.1600
omega____ theta____ kappa____ phi______ frames
    -      108.0000  -77.0000   30.0000 95

#__ type_ start__ end____ width___ exp.time_
 19 omega   38.00   91.00   1.0000    6.1600
omega____ theta____ kappa____ phi______ frames
    -      108.0000  -30.0000  -30.0000 53

#__ type_ start__ end____ width___ exp.time_
 20 omega   38.00   91.00   1.0000    6.1600
omega____ theta____ kappa____ phi______ frames
    -      108.0000  -30.0000   60.0000 53

#__ type_ start__ end____ width___ exp.time_
 21 omega   38.00   91.00   1.0000    6.1600
omega____ theta____ kappa____ phi______ frames
    -      108.0000  -30.0000 -180.0000 53

#__ type_ start__ end____ width___ exp.time_
 22 omega   40.00   98.00   1.0000    6.1600
omega____ theta____ kappa____ phi______ frames
    -      108.0000  -45.0000  150.0000 58

#__ type_ start__ end____ width___ exp.time_
 23 omega   37.00  146.00   1.0000    6.1600
omega____ theta____ kappa____ phi______ frames
    -      108.0000  -15.0000 -120.0000 109

#__ type_ start__ end____ width___ exp.time_
 24 omega   90.00  175.00   1.0000    6.1600
omega____ theta____ kappa____ phi______ frames
    -      108.0000   61.0000 -120.0000 85

#__ type_ start__ end____ width___ exp.time_
 25 omega   40.00  135.00   1.0000    6.1600
omega____ theta____ kappa____ phi______ frames
    -      108.0000  -77.0000  -90.0000 95

#__ type_ start__ end____ width___ exp.time_
 26 omega   10.00  104.00   1.0000    1.2900
omega____ theta____ kappa____ phi______ frames
    -       36.7203   77.0000   90.0000 94

#__ type_ start__ end____ width___ exp.time_
 27 omega   10.00  104.00   1.0000    1.2900
omega____ theta____ kappa____ phi______ frames
    -       36.7203   77.0000    0.0000 94

#__ type_ start__ end____ width___ exp.time_
 28 omega   10.00  104.00   1.0000    1.2900
omega____ theta____ kappa____ phi______ frames
    -       36.7203   77.0000 -120.0000 94

#__ type_ start__ end____ width___ exp.time_
 29 omega   10.00  104.00   1.0000    1.2900
omega____ theta____ kappa____ phi______ frames
    -       36.7203   77.0000  -90.0000 94

#__ type_ start__ end____ width___ exp.time_
 30 omega   10.00  104.00   1.0000    1.2900
omega____ theta____ kappa____ phi______ frames
    -       36.7203   77.0000   60.0000 94

#__ type_ start__ end____ width___ exp.time_
 31 omega   57.00  109.00   1.0000    1.2900
omega____ theta____ kappa____ phi______ frames
    -       36.7203  178.0000  -30.0000 52

#__ type_ start__ end____ width___ exp.time_
 32 omega  -35.00   66.00   1.0000    1.2900
omega____ theta____ kappa____ phi______ frames
    -       36.7203  -19.0000  -30.0000 101

#__ type_ start__ end____ width___ exp.time_
 33 omega   10.00  104.00   1.0000    1.2900
omega____ theta____ kappa____ phi______ frames
    -       36.7203   77.0000  150.0000 94

#__ type_ start__ end____ width___ exp.time_
 34 omega   57.00  109.00   1.0000    1.2900
omega____ theta____ kappa____ phi______ frames
    -       36.7203  178.0000   90.0000 52

#__ type_ start__ end____ width___ exp.time_
 35 omega   18.00  106.00   1.0000    1.2900
omega____ theta____ kappa____ phi______ frames
    -       36.7203   38.0000  -90.0000 88

#__ type_ start__ end____ width___ exp.time_
 36 omega   20.00  104.00   1.0000    1.2900
omega____ theta____ kappa____ phi______ frames
    -       36.7203   57.0000 -120.0000 84

#__ type_ start__ end____ width___ exp.time_
 37 omega   20.00  104.00   1.0000    1.2900
omega____ theta____ kappa____ phi______ frames
    -       36.7203   57.0000  -30.0000 84

#__ type_ start__ end____ width___ exp.time_
 38 omega   87.00  178.00   1.0000    6.1600
omega____ theta____ kappa____ phi______ frames
    -      108.0000   30.0000   60.0000 91

#__ type_ start__ end____ width___ exp.time_
 39 omega   70.00  178.00   1.0000    6.1600
omega____ theta____ kappa____ phi______ frames
    -      108.0000   15.0000 -180.0000 108

#__ type_ start__ end____ width___ exp.time_
 40 omega   91.00  176.00   1.0000    6.1600
omega____ theta____ kappa____ phi______ frames
    -      108.0000   45.0000  -60.0000 85

#__ type_ start__ end____ width___ exp.time_
 41 omega   90.00  145.00   1.0000    6.1600
omega____ theta____ kappa____ phi______ frames
    -      108.0000   61.0000 -180.0000 55

#__ type_ start__ end____ width___ exp.time_
 42 omega   81.00  176.00   1.0000    6.1600
omega____ theta____ kappa____ phi______ frames
    -      108.0000   77.0000    0.0000 95

#__ type_ start__ end____ width___ exp.time_
 43 omega   81.00  176.00   1.0000    6.1600
omega____ theta____ kappa____ phi______ frames
    -      108.0000   77.0000 -150.0000 95

#__ type_ start__ end____ width___ exp.time_
 44 omega   91.00  176.00   1.0000    6.1600
omega____ theta____ kappa____ phi______ frames
    -      108.0000   45.0000  -90.0000 85

#__ type_ start__ end____ width___ exp.time_
 45 omega   81.00  176.00   1.0000    6.1600
omega____ theta____ kappa____ phi______ frames
    -      108.0000   77.0000   90.0000 95

#__ type_ start__ end____ width___ exp.time_
 46 omega   81.00  176.00   1.0000    6.1600
omega____ theta____ kappa____ phi______ frames
    -      108.0000   77.0000  150.0000 95

#__ type_ start__ end____ width___ exp.time_
 47 omega   81.00  176.00   1.0000    6.1600
omega____ theta____ kappa____ phi______ frames
    -      108.0000   77.0000  120.0000 95

#__ type_ start__ end____ width___ exp.time_
 48 omega   91.00  176.00   1.0000    6.1600
omega____ theta____ kappa____ phi______ frames
    -      108.0000   45.0000  -30.0000 85

#__ type_ start__ end____ width___ exp.time_
 49 omega   91.00  176.00   1.0000    6.1600
omega____ theta____ kappa____ phi______ frames
    -      108.0000   45.0000 -150.0000 85
;
_diffrn_measurement_device 'four-circle diffractometer'
_diffrn_measurement_device_type 'SuperNova, Dual, Cu at zero, EosS2'
_diffrn_measurement_method '\w scans'
_diffrn_orient_matrix_UB_11 0.0319963000
_diffrn_orient_matrix_UB_12 0.0197501000
_diffrn_orient_matrix_UB_13 0.1354139000
_diffrn_orient_matrix_UB_21 0.1511231000
_diffrn_orient_matrix_UB_22 0.0735290000
_diffrn_orient_matrix_UB_23 0.0204740000
_diffrn_orient_matrix_UB_31 -0.0515114000
_diffrn_orient_matrix_UB_32 0.1445814000
_diffrn_orient_matrix_UB_33 0.0348693000
_diffrn_radiation_monochromator mirror
_diffrn_radiation_probe x-ray
_diffrn_radiation_type CuK\a
_diffrn_radiation_wavelength 1.54184
_diffrn_reflns_av_R_equivalents 0.0303
_diffrn_reflns_av_unetI/netI 0.0194
_diffrn_reflns_Laue_measured_fraction_full 0.999
_diffrn_reflns_Laue_measured_fraction_max 0.989
_diffrn_reflns_limit_h_max 12
_diffrn_reflns_limit_h_min -12
_diffrn_reflns_limit_k_max 12
_diffrn_reflns_limit_k_min -11
_diffrn_reflns_limit_l_max 14
_diffrn_reflns_limit_l_min -14
_diffrn_reflns_number 20392
_diffrn_reflns_point_group_measured_fraction_full 0.999
_diffrn_reflns_point_group_measured_fraction_max 0.989
_diffrn_reflns_theta_full 67.684
_diffrn_reflns_theta_max 71.503
_diffrn_reflns_theta_min 4.055
_diffrn_source 'sealed X-ray tube'
_diffrn_source_type 'SuperNova (Cu) X-ray Source'
_exptl_absorpt_coefficient_mu 7.725
_exptl_absorpt_correction_T_max 1.00000
_exptl_absorpt_correction_T_min 0.21553
_exptl_absorpt_correction_type multi-scan
_exptl_absorpt_process_details
;
CrysAlisPro, Agilent Technologies,
Version 1.171.37.34 (release 22-05-2014 CrysAlis171 .NET)
(compiled May 22 2014,16:03:01)
Empirical absorption correction using spherical harmonics,
 implemented in SCALE3 ABSPACK scaling algorithm.
;
_exptl_crystal_colour 'clear light yellow'
_exptl_crystal_colour_lustre clear
_exptl_crystal_colour_modifier light
_exptl_crystal_colour_primary yellow
_exptl_crystal_density_diffrn 1.665
_exptl_crystal_description block
_exptl_crystal_F_000 555
_exptl_crystal_size_max 0.28
_exptl_crystal_size_mid 0.26
_exptl_crystal_size_min 0.22
_refine_diff_density_max 1.130
_refine_diff_density_min -0.430
_refine_diff_density_rms 0.093
_refine_ls_extinction_method none
_refine_ls_goodness_of_fit_ref 1.112
_refine_ls_hydrogen_treatment constr
_refine_ls_matrix_type full
_refine_ls_number_parameters 394
_refine_ls_number_reflns 4219
_refine_ls_number_restraints 65
_refine_ls_restrained_S_all 1.143
_refine_ls_R_factor_all 0.0440
_refine_ls_R_factor_gt 0.0425
_refine_ls_shift/su_max 0.001
_refine_ls_shift/su_mean 0.000
_refine_ls_structure_factor_coef Fsqd
_refine_ls_weighting_details 'w=1/[\s^2^(Fo^2^)+(0.0802P)^2^+0.8834P] where P=(Fo^2^+2Fc^2^)/3'
_refine_ls_weighting_scheme calc
_refine_ls_wR_factor_gt 0.1281
_refine_ls_wR_factor_ref 0.1298
_reflns_Friedel_coverage 0.000
_reflns_number_gt 4007
_reflns_number_total 4219
_reflns_threshold_expression 'I > 2\s(I)'
_cod_data_source_file c6ce01287f2.cif
_cod_data_source_block 7
_cod_original_cell_volume 1096.64(5)
_cod_database_code 7236175
_chemical_oxdiff_formula 'C1 H1 O1 N1 Mn1 Cl1'
_shelx_space_group_comment
;
The symmetry employed for this shelxl refinement is uniquely defined
by the following loop, which should always be used as a source of
symmetry information in preference to the above space-group names.
They are only intended as comments.
;
_reflns_odcompleteness_completeness 99.97
_reflns_odcompleteness_iscentric 1
_reflns_odcompleteness_theta 66.97
_olex2_refinement_description
;
1. Fixed Uiso
 At 1.2 times of:
  All C(H) groups, All N(H) groups
 At 1.5 times of:
  All O(H,H) groups
2. Restrained distances
 C21-C20 = C20-C19 = C19-C18 = C18-C17
 1.38 with sigma of 0.01
 C22-C23 = C23-C24 = C22-C26 = C26-C25
 1.38 with sigma of 0.01
 C21-N3 = N3-C17 = C24-N4 = N4-C25
 1.34 with sigma of 0.01
3. Rigid bond restraints
 C17, C18, C19, C20, C21, C22, C23, C24, C25, C26, N3, N4
 with sigma for 1-2 distances of 0.01 and sigma for 1-3 distances of 0.01
4. Uiso/Uaniso restraints and constraints
Uanis(C17) \\sim Ueq, Uanis(C25) \\sim Ueq, Uanis(N3) \\sim Ueq, Uanis(N4)
\\sim Ueq: with sigma of 0.01 and sigma for terminal atoms of 0.02
5. Others
 Fixed Sof: O9(0.5) O10(0.5) C17(0.5) H17(0.5) C18(0.5) H18(0.5) C19(0.5)
 C20(0.5) H20(0.5) C21(0.5) H21(0.5) C22(0.5) C23(0.5) H23(0.5) C24(0.5)
 H24(0.5) C25(0.5) H25(0.5) C26(0.5) H26(0.5) N3(0.5) H3a(0.5) N4(0.5) H4(0.5)
 O2W(0.5) H2Wa(0.5) H2Wb(0.5) O1W(0.5) H1Wa(0.5) H1Wb(0.5)
6.a Riding coordinates:
 O2W(H2Wa,H2Wb), O1W(H1Wa,H1Wb)
6.b Aromatic/amide H refined with riding coordinates:
 C3(H3), C5(H5), C7(H7), C10(H10), C12(H12), C14(H14), C17(H17), C18(H18),
 C20(H20), C21(H21), C23(H23), C24(H24), C25(H25), C26(H26), N3(H3a), N4(H4)
;
_shelx_shelxl_version_number 2014/7
_olex2_submission_special_instructions 'No special instructions were received'

loop_
_space_group_symop_operation_xyz
'x, y, z'
'-x, -y, -z'

loop_
_atom_site_label
_atom_site_type_symbol
_atom_site_fract_x
_atom_site_fract_y
_atom_site_fract_z
_atom_site_U_iso_or_equiv
_atom_site_adp_type
_atom_site_occupancy
_atom_site_site_symmetry_order
_atom_site_calc_flag
_atom_site_refinement_flags_posn
_atom_site_refinement_flags_adp
_atom_site_refinement_flags_occupancy
_atom_site_disorder_assembly
_atom_site_disorder_group
C1 C 0.7670(3) 0.6969(3) 0.6007(3) 0.0306(6) Uani 1 1 d . . . . .
C2 C 0.6118(3) 0.6798(3) 0.5470(2) 0.0253(5) Uani 1 1 d . . . . .
C3 C 0.5606(3) 0.6131(3) 0.4204(2) 0.0289(5) Uani 1 1 d . . . . .
H3 H 0.6218 0.5794 0.3703 0.035 Uiso 1 1 calc R . . . .
C4 C 0.4177(3) 0.5977(3) 0.3702(2) 0.0278(5) Uani 1 1 d . . . . .
C5 C 0.3231(3) 0.6442(3) 0.4423(2) 0.0253(5) Uani 1 1 d . . . . .
H5 H 0.2273 0.6334 0.4068 0.030 Uiso 1 1 calc R . . . .
C6 C 0.3747(3) 0.7073(3) 0.5688(2) 0.0237(5) Uani 1 1 d . . . . .
C7 C 0.5192(3) 0.7262(3) 0.6211(2) 0.0256(5) Uani 1 1 d . . . . .
H7 H 0.5535 0.7701 0.7058 0.031 Uiso 1 1 calc R . . . .
C8 C 0.2741(3) 0.7529(3) 0.6490(2) 0.0282(5) Uani 1 1 d . . . . .
C9 C 0.2037(3) 0.4667(3) 0.0590(2) 0.0307(6) Uani 1 1 d . . . . .
C10 C 0.1776(3) 0.3194(3) 0.0111(3) 0.0319(6) Uani 1 1 d . . . . .
H10 H 0.1997 0.2710 0.0617 0.038 Uiso 1 1 calc R . . . .
C11 C 0.1178(3) 0.2456(3) -0.1138(3) 0.0297(6) Uani 1 1 d . . . . .
C12 C 0.0855(3) 0.3190(3) -0.1892(2) 0.0293(6) Uani 1 1 d . . . . .
H12 H 0.0478 0.2693 -0.2730 0.035 Uiso 1 1 calc R . . . .
C13 C 0.1098(3) 0.4667(3) -0.1388(2) 0.0271(5) Uani 1 1 d . . . . .
C14 C 0.1680(3) 0.5407(3) -0.0140(2) 0.0301(6) Uani 1 1 d . . . . .
H14 H 0.1828 0.6393 0.0203 0.036 Uiso 1 1 calc R . . . .
C15 C 0.0887(3) 0.0868(3) -0.1674(3) 0.0322(6) Uani 1 1 d . . . . .
C16 C 0.0699(3) 0.5470(3) -0.2180(2) 0.0280(5) Uani 1 1 d . . . . .
Mn1 Mn 1.04286(4) 0.81502(4) 0.74738(4) 0.02540(15) Uani 1 1 d . . . . .
Mn2 Mn 1.0000 0.5000 0.5000 0.02074(16) Uani 1 2 d S T P . .
N1 N 0.3676(3) 0.5197(3) 0.2384(2) 0.0374(6) Uani 1 1 d . . . . .
N2 N 0.2589(3) 0.5491(3) 0.1879(2) 0.0398(6) Uani 1 1 d . . . . .
O1 O 0.8178(2) 0.7803(3) 0.7100(2) 0.0473(6) Uani 1 1 d . . . . .
O2 O 0.8386(2) 0.6280(3) 0.5314(2) 0.0473(6) Uani 1 1 d . . . . .
O3 O 0.3187(2) 0.8336(3) 0.7587(2) 0.0498(6) Uani 1 1 d . . . . .
O4 O 0.14225(19) 0.7089(2) 0.60051(18) 0.0296(4) Uani 1 1 d . . . . .
O5 O 0.1039(3) 0.0222(2) -0.0975(2) 0.0444(5) Uani 1 1 d . . . . .
O6 O 0.0492(3) 0.0198(2) -0.2817(2) 0.0429(5) Uani 1 1 d . . . . .
O7 O 0.0217(2) 0.4773(2) -0.33006(18) 0.0386(5) Uani 1 1 d . . . . .
O8 O 0.0868(2) 0.6801(2) -0.16382(19) 0.0387(5) Uani 1 1 d . . . . .
O9 O 0.4506(5) 0.4504(6) 0.1813(4) 0.0569(15) Uani 0.5 1 d . . . . .
O10 O 0.2407(9) 0.6808(7) 0.2286(6) 0.084(2) Uani 0.5 1 d . . . . .
C17 C 0.3054(9) -0.0752(9) 0.0807(8) 0.065(2) Uani 0.5 1 d D U . A -1
H17 H 0.2250 -0.0425 0.0528 0.078 Uiso 0.5 1 calc R . . A -1
C18 C 0.3489(8) -0.0506(8) 0.2050(7) 0.0586(18) Uani 0.5 1 d D U . A -1
H18 H 0.2965 -0.0050 0.2601 0.070 Uiso 0.5 1 calc R . . A -1
C19 C 0.4712(9) -0.0959(8) 0.2432(7) 0.063(2) Uani 0.5 1 d D U . A -1
C20 C 0.5359(9) -0.1739(10) 0.1566(7) 0.071(2) Uani 0.5 1 d D U . A -1
H20 H 0.6168 -0.2089 0.1799 0.086 Uiso 0.5 1 calc R . . A -1
C21 C 0.4835(9) -0.2010(11) 0.0368(8) 0.089(3) Uani 0.5 1 d D U . A -1
H21 H 0.5239 -0.2612 -0.0220 0.107 Uiso 0.5 1 calc R . . A -1
C22 C 0.5506(8) -0.0535(7) 0.3772(6) 0.0488(16) Uani 0.5 1 d D U . A -1
C23 C 0.6923(8) -0.0392(9) 0.4224(8) 0.0634(19) Uani 0.5 1 d D U . A -1
H23 H 0.7515 -0.0610 0.3690 0.076 Uiso 0.5 1 calc R . . A -1
C24 C 0.7478(10) 0.0068(10) 0.5448(9) 0.085(3) Uani 0.5 1 d D U . A -1
H24 H 0.8450 0.0168 0.5743 0.102 Uiso 0.5 1 calc R . . A -1
C25 C 0.5288(14) 0.0280(18) 0.5850(9) 0.074(3) Uani 0.5 1 d D U . A -1
H25 H 0.4735 0.0546 0.6415 0.089 Uiso 0.5 1 calc R . . A -1
C26 C 0.4681(14) -0.0223(14) 0.4609(8) 0.068(3) Uani 0.5 1 d D U . A -1
H26 H 0.3703 -0.0353 0.4333 0.082 Uiso 0.5 1 calc R . . A -1
N3 N 0.3785(8) -0.1448(8) 0.0031(6) 0.0702(19) Uani 0.5 1 d D U . A -1
H3A H 0.3554 -0.1525 -0.0715 0.084 Uiso 0.5 1 calc R . . A -1
N4 N 0.6672(12) 0.0375(9) 0.6222(8) 0.096(3) Uani 0.5 1 d D U . A -1
H4 H 0.7051 0.0646 0.6992 0.115 Uiso 0.5 1 calc R . . A -1
O2W O 0.1600(11) 0.024(2) 0.5094(13) 0.191(8) Uani 0.5 1 d . . . B -1
H2WA H 0.1823 0.0605 0.5892 0.286 Uiso 0.5 1 d R . . B -1
H2WB H 0.0687 0.0116 0.4826 0.286 Uiso 0.5 1 d R . . B -1
O1W O 0.7568(12) 0.0712(10) 0.8632(9) 0.114(3) Uani 0.5 1 d . . . C -1
H1WA H 0.7606 -0.0157 0.8337 0.171 Uiso 0.5 1 d R . . C -1
H1WB H 0.7871 0.0890 0.9352 0.171 Uiso 0.5 1 d R . . C -1

loop_
_atom_site_aniso_label
_atom_site_aniso_U_11
_atom_site_aniso_U_22
_atom_site_aniso_U_33
_atom_site_aniso_U_23
_atom_site_aniso_U_13
_atom_site_aniso_U_12
C1 0.0212(12) 0.0276(13) 0.0445(15) 0.0186(12) 0.0029(11) 0.0037(10)
C2 0.0205(12) 0.0214(12) 0.0313(13) 0.0088(10) 0.0038(10) 0.0040(9)
C3 0.0261(13) 0.0290(13) 0.0312(13) 0.0103(11) 0.0090(10) 0.0066(10)
C4 0.0291(13) 0.0263(13) 0.0237(12) 0.0073(10) 0.0030(10) 0.0029(10)
C5 0.0201(11) 0.0236(12) 0.0275(12) 0.0076(10) 0.0015(9) 0.0020(9)
C6 0.0206(11) 0.0200(12) 0.0280(12) 0.0075(10) 0.0047(9) 0.0025(9)
C7 0.0226(12) 0.0229(12) 0.0259(12) 0.0062(10) 0.0017(9) 0.0024(9)
C8 0.0260(13) 0.0233(12) 0.0306(13) 0.0056(10) 0.0078(10) 0.0023(10)
C9 0.0331(14) 0.0295(14) 0.0245(13) 0.0082(11) 0.0008(10) 0.0062(11)
C10 0.0400(15) 0.0276(14) 0.0290(13) 0.0134(11) 0.0049(11) 0.0082(11)
C11 0.0333(14) 0.0232(13) 0.0304(13) 0.0095(11) 0.0050(11) 0.0056(10)
C12 0.0342(14) 0.0256(13) 0.0238(12) 0.0079(10) 0.0022(10) 0.0026(10)
C13 0.0281(13) 0.0260(13) 0.0259(12) 0.0110(10) 0.0034(10) 0.0033(10)
C14 0.0347(14) 0.0218(12) 0.0283(13) 0.0066(10) 0.0025(11) 0.0032(10)
C15 0.0359(14) 0.0235(13) 0.0335(14) 0.0087(11) 0.0057(11) 0.0060(11)
C16 0.0246(12) 0.0283(13) 0.0329(13) 0.0150(11) 0.0053(10) 0.0042(10)
Mn1 0.0284(2) 0.0190(2) 0.0272(2) 0.00727(17) 0.00619(17) 0.00715(16)
Mn2 0.0196(3) 0.0196(3) 0.0192(3) 0.0045(2) 0.0030(2) 0.0032(2)
N1 0.0323(13) 0.0424(14) 0.0270(12) 0.0035(10) 0.0039(10) 0.0087(11)
N2 0.0515(16) 0.0347(13) 0.0250(12) 0.0055(10) 0.0003(11) 0.0180(11)
O1 0.0271(10) 0.0463(13) 0.0506(13) 0.0093(11) -0.0085(9) 0.0032(9)
O2 0.0281(11) 0.0614(15) 0.0649(15) 0.0316(13) 0.0202(10) 0.0231(10)
O3 0.0382(12) 0.0539(14) 0.0343(11) -0.0069(10) 0.0115(9) -0.0041(10)
O4 0.0212(9) 0.0255(9) 0.0371(10) 0.0065(8) 0.0090(7) 0.0018(7)
O5 0.0693(15) 0.0244(10) 0.0362(11) 0.0123(9) 0.0063(10) 0.0050(10)
O6 0.0646(15) 0.0227(10) 0.0327(11) 0.0063(8) 0.0027(10) 0.0062(9)
O7 0.0469(12) 0.0392(11) 0.0259(10) 0.0165(9) -0.0027(8) -0.0049(9)
O8 0.0519(13) 0.0284(10) 0.0375(11) 0.0174(9) 0.0054(9) 0.0090(9)
O9 0.032(2) 0.085(4) 0.024(2) -0.011(2) 0.0032(17) 0.027(2)
O10 0.127(6) 0.056(4) 0.055(3) 0.015(3) 0.002(4) 0.026(4)
C17 0.050(4) 0.049(4) 0.082(5) 0.025(4) -0.010(4) 0.000(3)
C18 0.063(4) 0.035(4) 0.064(4) 0.004(3) 0.020(4) -0.004(3)
C19 0.101(6) 0.033(4) 0.050(4) 0.020(3) 0.002(4) 0.002(4)
C20 0.056(5) 0.068(6) 0.057(4) -0.004(4) 0.002(3) 0.002(4)
C21 0.054(5) 0.082(7) 0.088(5) -0.021(5) 0.035(4) -0.006(4)
C22 0.076(4) 0.027(3) 0.040(3) 0.015(3) 0.006(3) -0.004(3)
C23 0.063(4) 0.050(4) 0.090(5) 0.043(4) 0.019(4) 0.007(4)
C24 0.063(5) 0.069(6) 0.116(7) 0.058(6) -0.028(4) -0.017(4)
C25 0.127(6) 0.052(5) 0.071(6) 0.032(5) 0.067(5) 0.021(5)
C26 0.092(7) 0.035(6) 0.087(7) 0.025(8) 0.041(5) 0.008(5)
N3 0.085(4) 0.070(4) 0.035(3) 0.015(3) -0.004(3) -0.026(3)
N4 0.146(6) 0.055(4) 0.073(4) 0.034(4) -0.010(4) -0.012(5)
O2W 0.078(6) 0.40(3) 0.166(12) 0.180(15) 0.040(7) 0.048(10)
O1W 0.150(10) 0.081(6) 0.080(6) 0.003(5) 0.014(6) 0.037(6)

loop_
_atom_type_symbol
_atom_type_description
_atom_type_scat_dispersion_real
_atom_type_scat_dispersion_imag
_atom_type_scat_source
C C 0.0181 0.0091 'International Tables Vol C Tables 4.2.6.8 and 6.1.1.4'
H H 0.0000 0.0000 'International Tables Vol C Tables 4.2.6.8 and 6.1.1.4'
Mn Mn -0.5299 2.8052 'International Tables Vol C Tables 4.2.6.8 and 6.1.1.4'
N N 0.0311 0.0180 'International Tables Vol C Tables 4.2.6.8 and 6.1.1.4'
O O 0.0492 0.0322 'International Tables Vol C Tables 4.2.6.8 and 6.1.1.4'

loop_
_geom_angle_atom_site_label_1
_geom_angle_atom_site_label_2
_geom_angle_atom_site_label_3
_geom_angle
_geom_angle_site_symmetry_1
_geom_angle_site_symmetry_3
O1 C1 C2 119.0(3) . .
O2 C1 C2 117.1(3) . .
O2 C1 O1 123.9(3) . .
C3 C2 C1 118.7(2) . .
C7 C2 C1 121.2(2) . .
C7 C2 C3 120.0(2) . .
C2 C3 H3 120.5 . .
C4 C3 C2 119.1(2) . .
C4 C3 H3 120.5 . .
C3 C4 C5 122.0(2) . .
C3 C4 N1 117.3(2) . .
C5 C4 N1 120.6(2) . .
C4 C5 H5 120.8 . .
C4 C5 C6 118.5(2) . .
C6 C5 H5 120.8 . .
C5 C6 C7 120.3(2) . .
C5 C6 C8 119.6(2) . .
C7 C6 C8 120.2(2) . .
C2 C7 C6 120.1(2) . .
C2 C7 H7 119.9 . .
C6 C7 H7 119.9 . .
O3 C8 C6 120.4(2) . .
O3 C8 O4 121.5(3) . .
O4 C8 C6 118.1(2) . .
C10 C9 N2 121.5(2) . .
C14 C9 C10 121.5(2) . .
C14 C9 N2 116.8(2) . .
C9 C10 H10 120.6 . .
C9 C10 C11 118.8(2) . .
C11 C10 H10 120.6 . .
C10 C11 C12 120.3(2) . .
C10 C11 C15 119.7(2) . .
C12 C11 C15 120.1(2) . .
C11 C12 H12 120.0 . .
C13 C12 C11 120.0(2) . .
C13 C12 H12 120.0 . .
C12 C13 C16 120.5(2) . .
C14 C13 C12 120.0(2) . .
C14 C13 C16 119.5(2) . .
C9 C14 C13 119.5(2) . .
C9 C14 H14 120.3 . .
C13 C14 H14 120.3 . .
C11 C15 Mn1 178.2(2) . 1_444
O5 C15 C11 119.5(3) . .
O5 C15 Mn1 58.72(15) . 1_444
O5 C15 O6 120.8(3) . .
O6 C15 C11 119.7(3) . .
O6 C15 Mn1 62.04(15) . 1_444
O7 C16 C13 117.8(2) . .
O7 C16 O8 125.8(2) . .
O8 C16 C13 116.4(2) . .
O1 Mn1 C15 99.41(9) . 1_666
O1 Mn1 O4 118.56(9) . 1_655
O1 Mn1 O5 103.39(10) . 1_666
O1 Mn1 O6 92.76(10) . 1_666
O4 Mn1 C15 115.24(8) 1_655 1_666
O4 Mn1 O5 131.68(8) 1_655 1_666
O4 Mn1 O6 94.72(8) 1_655 1_666
O5 Mn1 C15 29.27(9) 1_666 1_666
O5 Mn1 O6 58.57(8) 1_666 1_666
O6 Mn1 C15 29.30(9) 1_666 1_666
O8 Mn1 C15 129.86(9) 1_656 1_666
O8 Mn1 O1 99.45(10) 1_656 .
O8 Mn1 O4 95.03(8) 1_656 1_655
O8 Mn1 O5 100.93(8) 1_656 1_666
O8 Mn1 O6 158.34(9) 1_656 1_666
O2 Mn2 O2 180.0 2_766 .
O2 Mn2 O4 97.08(9) 2_766 1_655
O2 Mn2 O4 82.92(9) 2_766 2_666
O2 Mn2 O4 97.08(9) . 2_666
O2 Mn2 O4 82.92(9) . 1_655
O2 Mn2 O7 93.31(9) 2_766 2_665
O2 Mn2 O7 93.31(9) . 1_656
O2 Mn2 O7 86.69(9) 2_766 1_656
O2 Mn2 O7 86.69(9) . 2_665
O4 Mn2 O4 180.0 1_655 2_666
O7 Mn2 O4 88.66(8) 2_665 2_666
O7 Mn2 O4 91.34(8) 1_656 2_666
O7 Mn2 O4 91.34(8) 2_665 1_655
O7 Mn2 O4 88.66(8) 1_656 1_655
O7 Mn2 O7 180.0 2_665 1_656
N2 N1 C4 116.7(2) . .
N2 N1 O9 123.6(3) . .
O9 N1 C4 118.0(3) . .
N1 N2 C9 117.1(2) . .
N1 N2 O10 117.7(4) . .
O10 N2 C9 116.6(4) . .
C1 O1 Mn1 109.8(2) . .
C1 O2 Mn2 150.2(2) . .
C8 O4 Mn1 103.98(16) . 1_455
C8 O4 Mn2 137.02(17) . 1_455
Mn1 O4 Mn2 102.11(7) 1_455 1_455
C15 O5 Mn1 92.01(17) . 1_444
C15 O6 Mn1 88.66(17) . 1_444
C16 O7 Mn2 140.40(18) . 1_454
C16 O8 Mn1 123.91(18) . 1_454
C18 C17 H17 120.0 . .
N3 C17 H17 120.0 . .
N3 C17 C18 120.0(7) . .
C17 C18 H18 121.0 . .
C19 C18 C17 118.0(7) . .
C19 C18 H18 121.0 . .
C18 C19 C22 125.3(7) . .
C20 C19 C18 118.2(7) . .
C20 C19 C22 116.2(7) . .
C19 C20 H20 119.7 . .
C21 C20 C19 120.6(8) . .
C21 C20 H20 119.7 . .
C20 C21 H21 119.6 . .
N3 C21 C20 120.9(8) . .
N3 C21 H21 119.6 . .
C23 C22 C19 127.4(7) . .
C23 C22 C26 117.0(8) . .
C26 C22 C19 115.5(7) . .
C22 C23 H23 119.8 . .
C24 C23 C22 120.5(8) . .
C24 C23 H23 119.8 . .
C23 C24 H24 119.4 . .
N4 C24 C23 121.2(9) . .
N4 C24 H24 119.4 . .
C26 C25 H25 120.6 . .
N4 C25 H25 120.6 . .
N4 C25 C26 118.7(10) . .
C22 C26 H26 119.6 . .
C25 C26 C22 120.8(10) . .
C25 C26 H26 119.6 . .
C17 N3 H3A 119.2 . .
C21 N3 C17 121.5(7) . .
C21 N3 H3A 119.2 . .
C24 N4 C25 121.7(9) . .
C24 N4 H4 119.2 . .
C25 N4 H4 119.2 . .
H2WA O2W H2WB 109.5 . .
H1WA O1W H1WB 99.6 . .

loop_
_geom_bond_atom_site_label_1
_geom_bond_atom_site_label_2
_geom_bond_distance
_geom_bond_site_symmetry_2
C1 C2 1.497(3) .
C1 O1 1.251(4) .
C1 O2 1.249(4) .
C2 C3 1.390(4) .
C2 C7 1.386(4) .
C3 H3 0.9300 .
C3 C4 1.381(4) .
C4 C5 1.388(4) .
C4 N1 1.451(3) .
C5 H5 0.9300 .
C5 C6 1.388(3) .
C6 C7 1.396(4) .
C6 C8 1.497(4) .
C7 H7 0.9300 .
C8 O3 1.240(3) .
C8 O4 1.276(3) .
C9 C10 1.389(4) .
C9 C14 1.383(4) .
C9 N2 1.435(3) .
C10 H10 0.9300 .
C10 C11 1.391(4) .
C11 C12 1.395(4) .
C11 C15 1.498(4) .
C12 H12 0.9300 .
C12 C13 1.392(4) .
C13 C14 1.387(4) .
C13 C16 1.503(4) .
C14 H14 0.9300 .
C15 Mn1 2.565(3) 1_444
C15 O5 1.255(4) .
C15 O6 1.255(4) .
C16 O7 1.245(3) .
C16 O8 1.260(3) .
Mn1 C15 2.564(3) 1_666
Mn1 O1 2.132(2) .
Mn1 O4 2.1667(19) 1_655
Mn1 O5 2.193(2) 1_666
Mn1 O6 2.266(2) 1_666
Mn1 O8 2.076(2) 1_656
Mn2 O2 2.131(2) 2_766
Mn2 O2 2.131(2) .
Mn2 O4 2.2319(18) 1_655
Mn2 O4 2.2319(18) 2_666
Mn2 O7 2.1323(19) 2_665
Mn2 O7 2.1323(19) 1_656
N1 N2 1.235(4) .
N1 O9 1.259(5) .
N2 O10 1.297(7) .
O4 Mn1 2.1667(19) 1_455
O4 Mn2 2.2319(18) 1_455
O5 Mn1 2.193(2) 1_444
O6 Mn1 2.266(2) 1_444
O7 Mn2 2.1323(19) 1_454
O8 Mn1 2.076(2) 1_454
C17 H17 0.9300 .
C17 C18 1.400(8) .
C17 N3 1.322(8) .
C18 H18 0.9300 .
C18 C19 1.373(8) .
C19 C20 1.362(8) .
C19 C22 1.533(10) .
C20 H20 0.9300 .
C20 C21 1.353(8) .
C21 H21 0.9300 .
C21 N3 1.286(8) .
C22 C23 1.361(8) .
C22 C26 1.380(8) .
C23 H23 0.9300 .
C23 C24 1.356(8) .
C24 H24 0.9300 .
C24 N4 1.308(9) .
C25 H25 0.9300 .
C25 C26 1.379(9) .
C25 N4 1.323(9) .
C26 H26 0.9300 .
N3 H3A 0.8600 .
N4 H4 0.8600 .
O2W H2WA 0.8699 .
O2W H2WB 0.8701 .
O1W H1WA 0.8373 .
O1W H1WB 0.8092 .

loop_
_geom_torsion_atom_site_label_1
_geom_torsion_atom_site_label_2
_geom_torsion_atom_site_label_3
_geom_torsion_atom_site_label_4
_geom_torsion
_geom_torsion_site_symmetry_4
C1 C2 C3 C4 -179.6(2) .
C1 C2 C7 C6 -179.1(2) .
C2 C1 O1 Mn1 -167.86(19) .
C2 C1 O2 Mn2 -137.3(4) .
C2 C3 C4 C5 -1.3(4) .
C2 C3 C4 N1 -176.2(2) .
C3 C2 C7 C6 -0.6(4) .
C3 C4 C5 C6 -0.4(4) .
C3 C4 N1 N2 -153.5(3) .
C3 C4 N1 O9 12.2(5) .
C4 C5 C6 C7 1.6(4) .
C4 C5 C6 C8 -177.5(2) .
C4 N1 N2 C9 -176.3(3) .
C4 N1 N2 O10 36.8(6) .
C5 C4 N1 N2 31.4(4) .
C5 C4 N1 O9 -162.9(4) .
C5 C6 C7 C2 -1.2(4) .
C5 C6 C8 O3 -165.5(3) .
C5 C6 C8 O4 12.9(4) .
C6 C8 O4 Mn1 -175.79(19) 1_455
C6 C8 O4 Mn2 58.4(4) 1_455
C7 C2 C3 C4 1.8(4) .
C7 C6 C8 O3 15.4(4) .
C7 C6 C8 O4 -166.2(2) .
C8 C6 C7 C2 177.9(2) .
C9 C10 C11 C12 0.3(4) .
C9 C10 C11 C15 180.0(3) .
C10 C9 C14 C13 -2.5(4) .
C10 C9 N2 N1 52.6(4) .
C10 C9 N2 O10 -160.1(5) .
C10 C11 C12 C13 -1.7(4) .
C10 C11 C15 O5 7.9(4) .
C10 C11 C15 O6 -172.3(3) .
C11 C12 C13 C14 0.9(4) .
C11 C12 C13 C16 -177.4(2) .
C11 C15 O5 Mn1 -179.5(2) 1_444
C11 C15 O6 Mn1 179.5(2) 1_444
C12 C11 C15 O5 -172.5(3) .
C12 C11 C15 O6 7.4(4) .
C12 C13 C14 C9 1.2(4) .
C12 C13 C16 O7 -3.7(4) .
C12 C13 C16 O8 175.5(3) .
C13 C16 O7 Mn2 -156.1(2) 1_454
C13 C16 O8 Mn1 178.92(17) 1_454
C14 C9 C10 C11 1.8(4) .
C14 C9 N2 N1 -132.0(3) .
C14 C9 N2 O10 15.3(6) .
C14 C13 C16 O7 178.0(3) .
C14 C13 C16 O8 -2.9(4) .
C15 C11 C12 C13 178.7(3) .
C16 C13 C14 C9 179.5(3) .
N1 C4 C5 C6 174.4(2) .
N2 C9 C10 C11 177.0(3) .
N2 C9 C14 C13 -178.0(3) .
O1 C1 C2 C3 165.8(3) .
O1 C1 C2 C7 -15.6(4) .
O1 C1 O2 Mn2 44.3(6) .
O2 C1 C2 C3 -12.7(4) .
O2 C1 C2 C7 165.9(3) .
O2 C1 O1 Mn1 10.5(4) .
O3 C8 O4 Mn1 2.6(3) 1_455
O3 C8 O4 Mn2 -123.1(3) 1_455
O5 C15 O6 Mn1 -0.6(3) 1_444
O6 C15 O5 Mn1 0.7(3) 1_444
O7 C16 O8 Mn1 -2.0(4) 1_454
O8 C16 O7 Mn2 24.8(5) 1_454
O9 N1 N2 C9 18.9(6) .
O9 N1 N2 O10 -128.0(6) .
C17 C18 C19 C20 -6.2(12) .
C17 C18 C19 C22 167.2(7) .
C18 C17 N3 C21 5.6(13) .
C18 C19 C20 C21 2.5(14) .
C18 C19 C22 C23 -148.5(8) .
C18 C19 C22 C26 29.2(12) .
C19 C20 C21 N3 5.5(15) .
C19 C22 C23 C24 176.4(8) .
C19 C22 C26 C25 -174.8(8) .
C20 C19 C22 C23 25.0(11) .
C20 C19 C22 C26 -157.3(9) .
C20 C21 N3 C17 -9.7(15) .
C22 C19 C20 C21 -171.5(8) .
C22 C23 C24 N4 0.5(14) .
C23 C22 C26 C25 3.2(12) .
C23 C24 N4 C25 -1.4(17) .
C26 C22 C23 C24 -1.4(12) .
C26 C25 N4 C24 3.2(17) .
N3 C17 C18 C19 2.5(12) .
N4 C25 C26 C22 -4.1(14) .
